data_4310364
loop_
_publ_author_name
'K. Mukai'
'N. Senba'
'T. Hatanaka'
'H. Minakuchi'
'K. Ohara'
'M. Taniguchi'
'Y. Misaki'
'Y. Hosokoshi'
'K. Inoue'
'N. Azuma'

_publ_section_title
;
 Molecular Paramagnetic Semiconductor: Crystal Structures and Magnetic and
 Conducting Properties of the Ni(dmit)2 Salts of 6-Oxoverdazyl Radical
 Cations (dmit = 1,3-Dithiol-2-thione-4,5-dithiolate)
;
_journal_name_full 'Inorganic Chemistry'
_journal_page_first 566
_journal_page_last 576
_journal_paper_doi 10.1021/ic030068q
_journal_volume 43
_journal_year 2004
_chemical_formula_sum 'C31 H27 N5 Ni O S10'
_chemical_formula_weight 864.97
_space_group_IT_number 14
_symmetry_cell_setting monoclinic
_symmetry_Int_Tables_number 14
_symmetry_space_group_name_Hall '-P 2ybc'
_symmetry_space_group_name_H-M 'P 1 21/c 1'
_cell_angle_alpha 90
_cell_angle_beta 93.37(2)
_cell_angle_gamma 90
_cell_formula_units_Z 4
_cell_length_a 9.641(3)
_cell_length_b 22.435(4)
_cell_length_c 16.989(3)
_cell_measurement_reflns_used 25
_cell_measurement_temperature 298.2
_cell_measurement_theta_max 13.0
_cell_measurement_theta_min 10.8
_cell_volume 3668.3(15)
_computing_cell_refinement 'MSC/AFC Diffractometer Control'
_computing_data_collection 'MSC/AFC Diffractometer Control'
_computing_data_reduction 'teXsan Ver. 1.11'
_computing_publication_material 'teXsan Ver. 1.11'
_computing_structure_refinement 'teXsan Ver. 1.10'
_computing_structure_solution SIR92
_diffrn_measured_fraction_theta_full 0.5078
_diffrn_measured_fraction_theta_max 0.5078
_diffrn_measurement_device_type 'Rigaku AFC5R'
_diffrn_measurement_method \w-2\q
_diffrn_radiation_type 'Mo K\a'
_diffrn_radiation_wavelength 0.7107
_diffrn_reflns_av_R_equivalents 0.058
_diffrn_reflns_limit_h_max 12
_diffrn_reflns_limit_h_min 0
_diffrn_reflns_limit_k_max 29
_diffrn_reflns_limit_k_min 0
_diffrn_reflns_limit_l_max 22
_diffrn_reflns_limit_l_min -22
_diffrn_reflns_number 9147
_diffrn_reflns_theta_full 27.50
_diffrn_reflns_theta_max 27.50
_diffrn_standards_decay_% 0.61
_diffrn_standards_interval_count 150
_diffrn_standards_number 3
_exptl_absorpt_coefficient_mu 1.133
_exptl_absorpt_correction_T_max 1.000
_exptl_absorpt_correction_T_min 0.807
_exptl_absorpt_correction_type psi-scan
_exptl_absorpt_process_details '(North, Phillips & Mathews, 1968)'
_exptl_crystal_colour black
_exptl_crystal_density_diffrn 1.566
_exptl_crystal_density_method 'not measured'
_exptl_crystal_description plate
_exptl_crystal_size_max 0.500
_exptl_crystal_size_mid 0.380
_exptl_crystal_size_min 0.080
_refine_diff_density_max 1.57
_refine_diff_density_min -1.18
_refine_ls_extinction_method none
_refine_ls_goodness_of_fit_ref 1.220
_refine_ls_hydrogen_treatment noref
_refine_ls_number_parameters 433
_refine_ls_number_reflns 6252
_refine_ls_R_factor_gt 0.0866
_refine_ls_shift/su_max 0.0000
_refine_ls_structure_factor_coef Fsqd
_refine_ls_weighting_details 'w = 1/[\s^2^(Fo^2^) + (0.04700(Max(Fo^2^,0) + 2Fc^2^)/3)^2^]'
_refine_ls_weighting_scheme calc
_refine_ls_wR_factor_ref 0.1878
_reflns_number_gt 3137
_reflns_number_total 8429
_reflns_threshold_expression F^2^>2.0\s(F^2^)
_cod_data_source_file ic030068q_s1.cif
_cod_data_source_block '[p-MeDaDtOV][Ni(dmit)2]'
_cod_original_cell_volume 3668(1)
_cod_original_formula_sum 'C31 H27 N5 Ni O S10 '
_cod_database_code 4310364

loop_
_symmetry_equiv_pos_as_xyz
x,y,z
-x,1/2+y,1/2-z
-x,-y,-z
x,1/2-y,1/2+z

loop_
_atom_site_label
_atom_site_type_symbol
_atom_site_fract_x
_atom_site_fract_y
_atom_site_fract_z
_atom_site_U_iso_or_equiv
_atom_site_adp_type
_atom_site_occupancy
_atom_site_calc_flag
_atom_site_refinement_flags
_atom_site_disorder_assembly
_atom_site_disorder_group
Ni Ni 0.3086(1) 0.05972(6) 0.01283(7) 0.0483(4) Uani 1.00 d . . .
S(1) S 0.3623(3) -0.0271(1) -0.2375(2) 0.0689(10) Uani 1.00 d . . .
S(2) S 0.5830(5) -0.0189(2) -0.3520(2) 0.138(2) Uani 1.00 d . . .
S(3) S 0.6000(3) 0.0485(1) -0.2012(2) 0.077(1) Uani 1.00 d . . .
S(4) S 0.4958(3) 0.0838(1) -0.0438(2) 0.0589(8) Uani 1.00 d . . .
S(5) S 0.2411(2) -0.0011(1) -0.0805(2) 0.0580(8) Uani 1.00 d . . .
S(6) S 0.2403(3) 0.1625(1) 0.2507(2) 0.075(1) Uani 1.00 d . . .
S(7) S 0.0066(3) 0.1698(1) 0.3566(2) 0.077(1) Uani 1.00 d . . .
S(8) S -0.0024(2) 0.0919(1) 0.2149(2) 0.0607(9) Uani 1.00 d . . .
S(9) S 0.1147(3) 0.0419(1) 0.0659(2) 0.0619(9) Uani 1.00 d . . .
S(10) S 0.3806(3) 0.1181(1) 0.1062(2) 0.0673(9) Uani 1.00 d . . .
O O 0.3653(6) 0.2067(3) -0.1650(3) 0.058(2) Uani 1.00 d . . .
N(1) N 0.2930(6) 0.2380(3) -0.0475(4) 0.040(2) Uani 1.00 d . . .
N(2) N 0.1949(7) 0.2420(4) 0.0078(4) 0.049(2) Uani 1.00 d . . .
N(3) N 0.0514(7) 0.1761(3) -0.0715(4) 0.047(2) Uani 1.00 d . . .
N(4) N 0.1549(6) 0.1740(3) -0.1254(4) 0.037(2) Uani 1.00 d . . .
N(5) N -0.3343(7) 0.2450(3) 0.2175(4) 0.041(2) Uani 1.00 d . . .
C(1) C 0.517(1) -0.0002(5) -0.2688(6) 0.077(4) Uani 1.00 d . . .
C(2) C 0.4780(9) 0.0464(4) -0.1292(6) 0.054(3) Uani 1.00 d . . .
C(3) C 0.3677(9) 0.0086(4) -0.1467(6) 0.051(3) Uani 1.00 d . . .
C(4) C 0.0775(9) 0.1434(4) 0.2784(6) 0.057(3) Uani 1.00 d . . .
C(5) C 0.1285(9) 0.0845(4) 0.1494(5) 0.047(3) Uani 1.00 d . . .
C(6) C 0.2425(10) 0.1187(5) 0.1660(5) 0.059(3) Uani 1.00 d . . .
C(7) C 0.0823(8) 0.2087(4) -0.0089(5) 0.038(3) Uani 1.00 d . . .
C(8) C 0.2773(8) 0.2050(4) -0.1166(5) 0.043(3) Uani 1.00 d . . .
C(9) C 0.4069(9) 0.2786(4) -0.0340(5) 0.044(3) Uani 1.00 d . . .
C(10) C 0.5424(9) 0.2603(4) -0.0393(5) 0.049(3) Uani 1.00 d . . .
C(11) C 0.6473(9) 0.3005(5) -0.0253(5) 0.050(3) Uani 1.00 d . . .
C(12) C 0.621(1) 0.3585(5) -0.0081(6) 0.058(3) Uani 1.00 d . . .
C(13) C 0.484(1) 0.3770(5) 0.0005(6) 0.069(4) Uani 1.00 d . . .
C(14) C 0.3748(8) 0.3363(5) -0.0144(6) 0.057(3) Uani 1.00 d . . .
C(15) C 0.736(1) 0.4042(6) 0.0064(8) 0.111(5) Uani 1.00 d . . .
C(16) C -0.0262(8) 0.2148(4) 0.0503(5) 0.042(3) Uani 1.00 d . . .
C(17) C -0.0102(9) 0.2594(4) 0.1064(6) 0.054(3) Uani 1.00 d . . .
C(18) C -0.1093(9) 0.2685(4) 0.1615(5) 0.054(3) Uani 1.00 d . . .
C(19) C -0.2238(8) 0.2335(4) 0.1597(5) 0.037(3) Uani 1.00 d . . .
C(20) C -0.2410(8) 0.1882(4) 0.1068(5) 0.040(3) Uani 1.00 d . . .
C(21) C -0.1419(9) 0.1800(4) 0.0517(5) 0.045(3) Uani 1.00 d . . .
C(22) C -0.4602(9) 0.2673(5) 0.1723(5) 0.062(3) Uani 1.00 d . . .
C(23) C -0.290(1) 0.2888(4) 0.2807(6) 0.065(4) Uani 1.00 d . . .
C(24) C -0.3699(9) 0.1890(4) 0.2588(5) 0.051(3) Uani 1.00 d . . .
C(25) C 0.1189(8) 0.1350(4) -0.1932(5) 0.039(3) Uani 1.00 d . . .
C(26) C 0.0062(9) 0.0989(4) -0.1911(6) 0.051(3) Uani 1.00 d . . .
C(27) C -0.0298(9) 0.0601(5) -0.2534(6) 0.059(3) Uani 1.00 d . . .
C(28) C 0.047(1) 0.0591(4) -0.3185(5) 0.052(3) Uani 1.00 d . . .
C(29) C 0.155(1) 0.0997(5) -0.3225(6) 0.066(4) Uani 1.00 d . . .
C(30) C 0.1924(10) 0.1342(5) -0.2597(6) 0.066(4) Uani 1.00 d . . .
C(31) C 0.015(1) 0.0165(5) -0.3853(6) 0.077(4) Uani 1.00 d . . .
H(1) H 0.5609 0.2185 -0.0539 0.0677 Uiso 1.00 calc . . .
H(2) H 0.7431 0.2877 -0.0267 0.0571 Uiso 1.00 calc . . .
H(3) H 0.4635 0.4186 0.0159 0.0863 Uiso 1.00 calc . . .
H(4) H 0.2775 0.3483 -0.0106 0.0642 Uiso 1.00 calc . . .
H(5) H 0.8237 0.3859 -0.0010 0.1329 Uiso 1.00 calc . . .
H(6) H 0.7226 0.4363 -0.0294 0.1329 Uiso 1.00 calc . . .
H(7) H 0.7352 0.4185 0.0590 0.1329 Uiso 1.00 calc . . .
H(8) H 0.0741 0.2842 0.1079 0.0619 Uiso 1.00 calc . . .
H(9) H -0.0961 0.2997 0.2006 0.0610 Uiso 1.00 calc . . .
H(10) H -0.3218 0.1619 0.1075 0.0471 Uiso 1.00 calc . . .
H(11) H -0.1549 0.1486 0.0117 0.0555 Uiso 1.00 calc . . .
H(12) H -0.4381 0.3029 0.1454 0.0749 Uiso 1.00 calc . . .
H(13) H -0.5309 0.2754 0.2075 0.0749 Uiso 1.00 calc . . .
H(14) H -0.4921 0.2381 0.1351 0.0749 Uiso 1.00 calc . . .
H(15) H -0.2655 0.3254 0.2573 0.0788 Uiso 1.00 calc . . .
H(16) H -0.3646 0.2953 0.3140 0.0788 Uiso 1.00 calc . . .
H(17) H -0.2124 0.2734 0.3111 0.0788 Uiso 1.00 calc . . .
H(18) H -0.4421 0.1968 0.2933 0.0612 Uiso 1.00 calc . . .
H(19) H -0.2903 0.1748 0.2886 0.0612 Uiso 1.00 calc . . .
H(20) H -0.4003 0.1598 0.2212 0.0612 Uiso 1.00 calc . . .
H(21) H -0.0492 0.0997 -0.1447 0.0579 Uiso 1.00 calc . . .
H(22) H -0.1108 0.0341 -0.2506 0.0706 Uiso 1.00 calc . . .
H(23) H 0.2065 0.1026 -0.3703 0.0844 Uiso 1.00 calc . . .
H(24) H 0.2750 0.1604 -0.2613 0.0779 Uiso 1.00 calc . . .
H(25) H -0.0774 0.0225 -0.4060 0.0926 Uiso 1.00 calc . . .
H(26) H 0.0777 0.0229 -0.4257 0.0926 Uiso 1.00 calc . . .
H(27) H 0.0250 -0.0234 -0.3666 0.0926 Uiso 1.00 calc . . .

loop_
_atom_site_aniso_label
_atom_site_aniso_U_11
_atom_site_aniso_U_22
_atom_site_aniso_U_33
_atom_site_aniso_U_12
_atom_site_aniso_U_13
_atom_site_aniso_U_23
Ni 0.0405(6) 0.0465(7) 0.0575(8) -0.0078(6) 0.0006(5) -0.0041(6)
S(1) 0.074(2) 0.067(2) 0.065(2) -0.002(2) 0.006(1) -0.015(2)
S(2) 0.158(4) 0.170(4) 0.092(3) -0.024(3) 0.061(3) -0.039(3)
S(3) 0.077(2) 0.067(2) 0.090(2) -0.020(2) 0.040(2) -0.006(2)
S(4) 0.049(1) 0.051(2) 0.077(2) -0.014(1) 0.009(1) -0.007(1)
S(5) 0.049(1) 0.056(2) 0.070(2) -0.017(1) 0.006(1) -0.009(1)
S(6) 0.058(2) 0.087(2) 0.081(2) -0.019(2) 0.007(2) -0.042(2)
S(7) 0.063(2) 0.097(2) 0.073(2) 0.000(2) 0.009(2) -0.035(2)
S(8) 0.047(1) 0.076(2) 0.060(2) -0.014(1) 0.009(1) -0.015(1)
S(9) 0.047(1) 0.079(2) 0.061(2) -0.024(1) 0.008(1) -0.021(1)
S(10) 0.043(1) 0.084(2) 0.075(2) -0.024(1) 0.010(1) -0.031(2)
O 0.042(4) 0.091(5) 0.044(4) -0.010(3) 0.024(3) 0.001(4)
N(1) 0.032(4) 0.055(5) 0.035(4) -0.005(3) 0.011(3) -0.010(4)
N(2) 0.036(4) 0.078(6) 0.036(4) -0.007(4) 0.017(4) -0.008(4)
N(3) 0.039(4) 0.055(5) 0.050(5) -0.014(4) 0.025(4) -0.006(4)
N(4) 0.035(4) 0.047(5) 0.031(4) 0.000(3) 0.017(3) -0.001(3)
N(5) 0.039(4) 0.054(5) 0.032(4) 0.000(4) 0.012(3) 0.003(4)
C(1) 0.082(8) 0.068(8) 0.079(8) 0.002(6) 0.006(7) 0.011(7)
C(2) 0.057(6) 0.032(6) 0.073(7) -0.003(5) 0.004(5) 0.006(5)
C(3) 0.051(6) 0.035(6) 0.067(7) -0.001(5) -0.002(5) -0.005(5)
C(4) 0.042(5) 0.062(7) 0.066(7) 0.004(5) -0.012(5) 0.003(6)
C(5) 0.044(5) 0.038(5) 0.059(6) -0.002(4) -0.003(5) -0.001(5)
C(6) 0.055(6) 0.082(8) 0.040(6) -0.006(6) 0.002(5) -0.010(5)
C(7) 0.032(5) 0.038(5) 0.044(6) -0.009(4) 0.011(4) -0.005(5)
C(8) 0.032(5) 0.047(6) 0.049(6) 0.007(4) 0.005(4) 0.004(5)
C(9) 0.038(5) 0.062(7) 0.031(5) -0.006(5) 0.006(4) 0.005(5)
C(10) 0.035(5) 0.083(8) 0.031(5) -0.004(5) 0.009(4) 0.000(5)
C(11) 0.035(5) 0.069(7) 0.046(6) -0.010(5) 0.007(4) 0.003(5)
C(12) 0.059(7) 0.053(7) 0.062(7) -0.023(5) 0.017(5) 0.005(6)
C(13) 0.065(7) 0.064(8) 0.077(8) -0.007(6) 0.007(6) -0.005(6)
C(14) 0.030(5) 0.063(7) 0.078(8) 0.002(5) 0.005(5) 0.000(6)
C(15) 0.089(9) 0.12(1) 0.12(1) -0.050(9) 0.028(8) -0.028(9)
C(16) 0.037(5) 0.049(6) 0.041(5) -0.010(4) 0.015(4) -0.010(5)
C(17) 0.047(6) 0.056(7) 0.061(7) -0.024(5) 0.018(5) -0.017(5)
C(18) 0.050(6) 0.060(7) 0.055(6) -0.016(5) 0.022(5) -0.037(5)
C(19) 0.030(4) 0.047(6) 0.036(5) -0.004(4) 0.014(4) -0.007(4)
C(20) 0.034(5) 0.042(6) 0.044(6) -0.014(4) 0.011(4) -0.008(4)
C(21) 0.063(6) 0.038(5) 0.036(5) -0.010(5) 0.017(5) -0.007(4)
C(22) 0.052(6) 0.092(8) 0.045(6) 0.015(6) 0.020(5) 0.006(6)
C(23) 0.073(7) 0.058(7) 0.069(7) -0.019(5) 0.040(6) -0.029(6)
C(24) 0.051(6) 0.057(7) 0.045(6) -0.010(5) 0.007(5) -0.001(5)
C(25) 0.036(5) 0.042(5) 0.040(5) 0.000(4) 0.006(4) -0.001(4)
C(26) 0.046(6) 0.048(6) 0.059(7) 0.007(5) 0.015(5) -0.009(5)
C(27) 0.043(5) 0.057(6) 0.076(7) -0.002(5) 0.003(5) -0.021(6)
C(28) 0.066(6) 0.044(6) 0.045(6) 0.017(5) -0.004(5) -0.006(5)
C(29) 0.091(8) 0.062(8) 0.045(6) 0.005(6) 0.018(6) -0.007(6)
C(30) 0.059(7) 0.087(8) 0.053(7) -0.023(6) 0.023(6) -0.004(6)
C(31) 0.097(9) 0.064(8) 0.068(8) 0.023(7) -0.004(6) -0.016(6)

loop_
_atom_type_symbol
_atom_type_description
_atom_type_scat_dispersion_real
_atom_type_scat_dispersion_imag
_atom_type_scat_source
C C 0.003 0.002
;International Tables for Crystallography
(1992, Vol. C, Tables 4.2.6.8 and 6.1.1.1)
;
H H 0.000 0.000
;International Tables for Crystallography
(1992, Vol. C, Table 6.1.1.2)
;
O O 0.011 0.006
;International Tables for Crystallography
(1992, Vol. C, Tables 4.2.6.8 and 6.1.1.1)
;
N N 0.006 0.003
;International Tables for Crystallography
(1992, Vol. C, Tables 4.2.6.8 and 6.1.1.1)
;
S S 0.125 0.123
;International Tables for Crystallography
(1992, Vol. C, Tables 4.2.6.8 and 6.1.1.1)
;
Ni Ni 0.339 1.112
;International Tables for Crystallography
(1992, Vol. C, Tables 4.2.6.8 and 6.1.1.1)
;

loop_
_geom_angle_atom_site_label_1
_geom_angle_atom_site_label_2
_geom_angle_atom_site_label_3
_geom_angle
_geom_angle_site_symmetry_1
_geom_angle_site_symmetry_2
_geom_angle_site_symmetry_3
_geom_angle_publ_flag
S(4) Ni S(5) 93.1(1) . . . yes
S(4) Ni S(9) 175.6(1) . . . yes
S(4) Ni S(10) 86.2(1) . . . yes
S(5) Ni S(9) 87.6(1) . . . yes
S(5) Ni S(10) 178.2(1) . . . yes
S(9) Ni S(10) 93.2(1) . . . yes
C(1) S(1) C(3) 97.6(5) . . . yes
C(1) S(3) C(2) 98.2(5) . . . yes
Ni S(4) C(2) 102.3(3) . . . yes
Ni S(5) C(3) 101.8(3) . . . yes
C(4) S(6) C(6) 98.1(5) . . . yes
C(4) S(8) C(5) 98.6(4) . . . yes
Ni S(9) C(5) 102.5(3) . . . yes
Ni S(10) C(6) 102.3(3) . . . yes
N(2) N(1) C(8) 124.6(7) . . . yes
N(2) N(1) C(9) 113.6(7) . . . yes
C(8) N(1) C(9) 121.2(7) . . . yes
N(1) N(2) C(7) 113.7(7) . . . yes
N(4) N(3) C(7) 114.5(6) . . . yes
N(3) N(4) C(8) 123.9(7) . . . yes
N(3) N(4) C(25) 112.9(6) . . . yes
C(8) N(4) C(25) 123.2(7) . . . yes
C(19) N(5) C(22) 107.9(6) . . . yes
C(19) N(5) C(23) 113.3(6) . . . yes
C(19) N(5) C(24) 110.7(7) . . . yes
C(22) N(5) C(23) 109.8(7) . . . yes
C(22) N(5) C(24) 108.9(7) . . . yes
C(23) N(5) C(24) 106.2(7) . . . yes
S(1) C(1) S(2) 124.3(7) . . . yes
S(1) C(1) S(3) 112.8(6) . . . yes
S(2) C(1) S(3) 122.9(7) . . . yes
S(3) C(2) S(4) 123.6(5) . . . yes
S(3) C(2) C(3) 114.1(8) . . . yes
S(4) C(2) C(3) 122.2(8) . . . yes
S(1) C(3) S(5) 122.5(5) . . . yes
S(1) C(3) C(2) 117.2(8) . . . yes
S(5) C(3) C(2) 120.3(8) . . . yes
S(6) C(4) S(7) 124.2(6) . . . yes
S(6) C(4) S(8) 112.1(6) . . . yes
S(7) C(4) S(8) 123.7(6) . . . yes
S(8) C(5) S(9) 124.1(5) . . . yes
S(8) C(5) C(6) 115.0(7) . . . yes
S(9) C(5) C(6) 120.7(7) . . . yes
S(6) C(6) S(10) 122.6(6) . . . yes
S(6) C(6) C(5) 116.2(7) . . . yes
S(10) C(6) C(5) 121.2(8) . . . yes
N(2) C(7) N(3) 128.9(7) . . . yes
N(2) C(7) C(16) 113.4(7) . . . yes
N(3) C(7) C(16) 117.5(7) . . . yes
O C(8) N(1) 120.6(8) . . . yes
O C(8) N(4) 125.0(9) . . . yes
N(1) C(8) N(4) 114.3(7) . . . yes
N(1) C(9) C(10) 121.3(9) . . . yes
N(1) C(9) C(14) 117.1(8) . . . yes
C(10) C(9) C(14) 121.6(9) . . . yes
C(9) C(10) C(11) 119.1(9) . . . yes
C(9) C(10) H(1) 119.0 . . . no
C(11) C(10) H(1) 121.8 . . . no
C(10) C(11) C(12) 121.7(9) . . . yes
C(10) C(11) H(2) 119.9 . . . no
C(12) C(11) H(2) 118.4 . . . no
C(11) C(12) C(13) 119.4(9) . . . yes
C(11) C(12) C(15) 122(1) . . . yes
C(13) C(12) C(15) 117(1) . . . yes
C(12) C(13) C(14) 119.4(10) . . . yes
C(12) C(13) H(3) 120.4 . . . no
C(14) C(13) H(3) 120.2 . . . no
C(9) C(14) C(13) 118.6(8) . . . yes
C(9) C(14) H(4) 120.2 . . . no
C(13) C(14) H(4) 121.2 . . . no
C(12) C(15) H(5) 109.4 . . . no
C(12) C(15) H(6) 109.6 . . . no
C(12) C(15) H(7) 109.4 . . . no
H(5) C(15) H(6) 109.6 . . . no
H(5) C(15) H(7) 109.2 . . . no
H(6) C(15) H(7) 109.6 . . . no
C(7) C(16) C(17) 118.3(7) . . . yes
C(7) C(16) C(21) 124.3(8) . . . yes
C(17) C(16) C(21) 117.4(8) . . . yes
C(16) C(17) C(18) 121.1(8) . . . yes
C(16) C(17) H(8) 119.1 . . . no
C(18) C(17) H(8) 119.8 . . . no
C(17) C(18) C(19) 119.3(8) . . . yes
C(17) C(18) H(9) 120.1 . . . no
C(19) C(18) H(9) 120.6 . . . no
N(5) C(19) C(18) 119.4(7) . . . yes
N(5) C(19) C(20) 119.6(7) . . . yes
C(18) C(19) C(20) 121.0(7) . . . yes
C(19) C(20) C(21) 118.9(7) . . . yes
C(19) C(20) H(10) 120.6 . . . no
C(21) C(20) H(10) 120.5 . . . no
C(16) C(21) C(20) 122.1(8) . . . yes
C(16) C(21) H(11) 118.0 . . . no
C(20) C(21) H(11) 119.8 . . . no
N(5) C(22) H(12) 109.5 . . . no
N(5) C(22) H(13) 109.4 . . . no
N(5) C(22) H(14) 109.5 . . . no
H(12) C(22) H(13) 109.4 . . . no
H(12) C(22) H(14) 109.5 . . . no
H(13) C(22) H(14) 109.5 . . . no
N(5) C(23) H(15) 109.6 . . . no
N(5) C(23) H(16) 109.6 . . . no
N(5) C(23) H(17) 109.5 . . . no
H(15) C(23) H(16) 109.4 . . . no
H(15) C(23) H(17) 109.4 . . . no
H(16) C(23) H(17) 109.3 . . . no
N(5) C(24) H(18) 109.4 . . . no
N(5) C(24) H(19) 109.5 . . . no
N(5) C(24) H(20) 109.5 . . . no
H(18) C(24) H(19) 109.4 . . . no
H(18) C(24) H(20) 109.4 . . . no
H(19) C(24) H(20) 109.6 . . . no
N(4) C(25) C(26) 119.0(8) . . . yes
N(4) C(25) C(30) 122.9(8) . . . yes
C(26) C(25) C(30) 118.0(9) . . . yes
C(25) C(26) C(27) 120.9(9) . . . yes
C(25) C(26) H(21) 119.2 . . . no
C(27) C(26) H(21) 119.9 . . . no
C(26) C(27) C(28) 120.0(9) . . . yes
C(26) C(27) H(22) 119.8 . . . no
C(28) C(27) H(22) 120.2 . . . no
C(27) C(28) C(29) 118.2(9) . . . yes
C(27) C(28) C(31) 121.5(10) . . . yes
C(29) C(28) C(31) 120.2(10) . . . yes
C(28) C(29) C(30) 120.2(9) . . . yes
C(28) C(29) H(23) 120.1 . . . no
C(30) C(29) H(23) 119.7 . . . no
C(25) C(30) C(29) 122.3(9) . . . yes
C(25) C(30) H(24) 118.1 . . . no
C(29) C(30) H(24) 119.6 . . . no
C(28) C(31) H(25) 109.6 . . . no
C(28) C(31) H(26) 109.7 . . . no
C(28) C(31) H(27) 109.6 . . . no
H(25) C(31) H(26) 109.4 . . . no
H(25) C(31) H(27) 109.2 . . . no
H(26) C(31) H(27) 109.3 . . . no

loop_
_geom_bond_atom_site_label_1
_geom_bond_atom_site_label_2
_geom_bond_distance
_geom_bond_site_symmetry_1
_geom_bond_site_symmetry_2
_geom_bond_publ_flag
Ni S(4) 2.163(3) . . yes
Ni S(5) 2.162(3) . . yes
Ni S(9) 2.159(3) . . yes
Ni S(10) 2.141(3) . . yes
S(1) C(1) 1.72(1) . . yes
S(1) C(3) 1.736(10) . . yes
S(2) C(1) 1.64(1) . . yes
S(3) C(1) 1.75(1) . . yes
S(3) C(2) 1.747(10) . . yes
S(4) C(2) 1.677(10) . . yes
S(5) C(3) 1.722(10) . . yes
S(6) C(4) 1.720(9) . . yes
S(6) C(6) 1.743(9) . . yes
S(7) C(4) 1.64(1) . . yes
S(8) C(4) 1.730(10) . . yes
S(8) C(5) 1.739(9) . . yes
S(9) C(5) 1.709(9) . . yes
S(10) C(6) 1.722(10) . . yes
O C(8) 1.215(9) . . yes
N(1) N(2) 1.374(8) . . yes
N(1) C(8) 1.39(1) . . yes
N(1) C(9) 1.44(1) . . yes
N(2) C(7) 1.335(10) . . yes
N(3) N(4) 1.394(8) . . yes
N(3) C(7) 1.309(10) . . yes
N(4) C(8) 1.370(10) . . yes
N(4) C(25) 1.47(1) . . yes
N(5) C(19) 1.512(9) . . yes
N(5) C(22) 1.48(1) . . yes
N(5) C(23) 1.50(1) . . yes
N(5) C(24) 1.49(1) . . yes
C(2) C(3) 1.38(1) . . yes
C(5) C(6) 1.36(1) . . yes
C(7) C(16) 1.50(1) . . yes
C(9) C(10) 1.38(1) . . yes
C(9) C(14) 1.38(1) . . yes
C(10) C(11) 1.37(1) . . yes
C(10) H(1) 0.988 . . no
C(11) C(12) 1.36(1) . . yes
C(11) H(2) 0.968 . . no
C(12) C(13) 1.41(1) . . yes
C(12) C(15) 1.52(1) . . yes
C(13) C(14) 1.40(1) . . yes
C(13) H(3) 0.993 . . no
C(14) H(4) 0.982 . . no
C(15) H(5) 0.951 . . no
C(15) H(6) 0.947 . . no
C(15) H(7) 0.951 . . no
C(16) C(17) 1.38(1) . . yes
C(16) C(21) 1.36(1) . . yes
C(17) C(18) 1.39(1) . . yes
C(17) H(8) 0.984 . . no
C(18) C(19) 1.35(1) . . yes
C(18) H(9) 0.968 . . no
C(19) C(20) 1.36(1) . . yes
C(20) C(21) 1.39(1) . . yes
C(20) H(10) 0.978 . . no
C(21) H(11) 0.982 . . no
C(22) H(12) 0.950 . . no
C(22) H(13) 0.951 . . no
C(22) H(14) 0.949 . . no
C(23) H(15) 0.950 . . no
C(23) H(16) 0.951 . . no
C(23) H(17) 0.951 . . no
C(24) H(18) 0.951 . . no
C(24) H(19) 0.950 . . no
C(24) H(20) 0.949 . . no
C(25) C(26) 1.36(1) . . yes
C(25) C(30) 1.37(1) . . yes
C(26) C(27) 1.40(1) . . yes
C(26) H(21) 0.978 . . no
C(27) C(28) 1.37(1) . . yes
C(27) H(22) 0.979 . . no
C(28) C(29) 1.39(1) . . yes
C(28) C(31) 1.50(1) . . yes
C(29) C(30) 1.35(1) . . yes
C(29) H(23) 0.977 . . no
C(30) H(24) 0.992 . . no
C(31) H(25) 0.951 . . no
C(31) H(26) 0.950 . . no
C(31) H(27) 0.952 . . no

loop_
_geom_contact_atom_site_label_1
_geom_contact_atom_site_label_2
_geom_contact_distance
_geom_contact_site_symmetry_1
_geom_contact_site_symmetry_2
_geom_contact_publ_flag
S(2) C(13) 3.47(1) . 2_644 ?
S(5) S(9) 3.574(3) . 3_555 ?
S(6) O 3.452(7) . 4_555 ?
S(8) C(27) 3.48(1) . 3_555 ?
S(8) C(20) 3.582(9) . . ?
S(8) C(21) 3.599(9) . . ?
S(9) S(9) 3.586(5) . 3_555 ?
O C(22) 3.37(1) . 4_654 ?
O C(23) 3.50(1) . 4_654 ?
C(10) C(20) 3.54(1) . 1_655 ?
C(10) C(22) 3.60(1) . 1_655 ?
C(11) C(20) 3.50(1) . 1_655 ?
C(11) C(21) 3.58(1) . 1_655 ?

loop_
_geom_torsion_atom_site_label_1
_geom_torsion_atom_site_label_2
_geom_torsion_atom_site_label_3
_geom_torsion_atom_site_label_4
_geom_torsion
_geom_torsion_site_symmetry_1
_geom_torsion_site_symmetry_2
_geom_torsion_site_symmetry_3
_geom_torsion_site_symmetry_4
_geom_torsion_publ_flag
Ni S(4) C(2) S(3) 180.0(5) . . . . yes
Ni S(4) C(2) C(3) -3.3(8) . . . . yes
Ni S(5) C(3) S(1) -176.6(5) . . . . yes
Ni S(5) C(3) C(2) 2.5(8) . . . . yes
Ni S(9) C(5) S(8) 176.2(5) . . . . yes
Ni S(9) C(5) C(6) 1.0(9) . . . . yes
Ni S(10) C(6) S(6) -177.0(5) . . . . yes
Ni S(10) C(6) C(5) 3.1(9) . . . . yes
S(1) C(1) S(3) C(2) 0.2(7) . . . . yes
S(1) C(3) C(2) S(3) -3.3(10) . . . . yes
S(1) C(3) C(2) S(4) 179.7(5) . . . . yes
S(2) C(1) S(1) C(3) 177.2(7) . . . . yes
S(2) C(1) S(3) C(2) -178.7(7) . . . . yes
S(3) C(1) S(1) C(3) -1.6(7) . . . . yes
S(3) C(2) C(3) S(5) 177.6(5) . . . . yes
S(4) Ni S(5) C(3) -3.5(3) . . . . yes
S(4) Ni S(9) C(5) -80(1) . . . . yes
S(4) Ni S(10) C(6) 173.8(4) . . . . yes
S(4) C(2) S(3) C(1) 178.8(6) . . . . yes
S(4) C(2) C(3) S(5) 0(1) . . . . yes
S(5) Ni S(4) C(2) 3.8(3) . . . . yes
S(5) Ni S(9) C(5) 179.1(3) . . . . yes
S(5) Ni S(10) C(6) -118(3) . . . . yes
S(5) C(3) S(1) C(1) -177.9(6) . . . . yes
S(6) C(4) S(8) C(5) -0.4(6) . . . . yes
S(6) C(6) C(5) S(8) 1(1) . . . . yes
S(6) C(6) C(5) S(9) 177.2(5) . . . . yes
S(7) C(4) S(6) C(6) -179.8(7) . . . . yes
S(7) C(4) S(8) C(5) -179.5(6) . . . . yes
S(8) C(4) S(6) C(6) 1.1(6) . . . . yes
S(8) C(5) C(6) S(10) -178.6(5) . . . . yes
S(9) Ni S(4) C(2) -96(1) . . . . yes
S(9) Ni S(5) C(3) 172.1(3) . . . . yes
S(9) Ni S(10) C(6) -1.9(4) . . . . yes
S(9) C(5) S(8) C(4) -176.2(6) . . . . yes
S(9) C(5) C(6) S(10) -2(1) . . . . yes
S(10) Ni S(4) C(2) -177.9(3) . . . . yes
S(10) Ni S(5) C(3) -71(3) . . . . yes
S(10) Ni S(9) C(5) 0.8(3) . . . . yes
S(10) C(6) S(6) C(4) 178.5(6) . . . . yes
O C(8) N(1) N(2) 175.3(8) . . . . yes
O C(8) N(1) C(9) 5(1) . . . . yes
O C(8) N(4) N(3) -175.3(8) . . . . yes
O C(8) N(4) C(25) 4(1) . . . . yes
N(1) N(2) C(7) N(3) -3(1) . . . . yes
N(1) N(2) C(7) C(16) -178.1(7) . . . . yes
N(1) C(8) N(4) N(3) 1(1) . . . . yes
N(1) C(8) N(4) C(25) -178.3(7) . . . . yes
N(1) C(9) C(10) C(11) -179.5(8) . . . . yes
N(1) C(9) C(10) H(1) 1.4 . . . . no
N(1) C(9) C(14) C(13) 179.0(8) . . . . yes
N(1) C(9) C(14) H(4) -0.6 . . . . no
N(2) N(1) C(8) N(4) -1(1) . . . . yes
N(2) N(1) C(9) C(10) 134.5(8) . . . . yes
N(2) N(1) C(9) C(14) -44(1) . . . . yes
N(2) C(7) N(3) N(4) 3(1) . . . . yes
N(2) C(7) C(16) C(17) 10(1) . . . . yes
N(2) C(7) C(16) C(21) -171.3(9) . . . . yes
N(3) N(4) C(25) C(26) -10(1) . . . . yes
N(3) N(4) C(25) C(30) 168.0(9) . . . . yes
N(3) C(7) C(16) C(17) -164.9(9) . . . . yes
N(3) C(7) C(16) C(21) 13(1) . . . . yes
N(4) N(3) C(7) C(16) 177.9(7) . . . . yes
N(4) C(8) N(1) C(9) -172.2(7) . . . . yes
N(4) C(25) C(26) C(27) -178.5(8) . . . . yes
N(4) C(25) C(26) H(21) 0.3 . . . . no
N(4) C(25) C(30) C(29) -177.7(9) . . . . yes
N(4) C(25) C(30) H(24) 1.8 . . . . no
N(5) C(19) C(18) C(17) -177.5(9) . . . . yes
N(5) C(19) C(18) H(9) 2.4 . . . . no
N(5) C(19) C(20) C(21) 177.0(7) . . . . yes
N(5) C(19) C(20) H(10) -3.1 . . . . no
C(1) S(1) C(3) C(2) 3.0(8) . . . . yes
C(1) S(3) C(2) C(3) 1.8(8) . . . . yes
C(4) S(6) C(6) C(5) -1.6(9) . . . . yes
C(4) S(8) C(5) C(6) -0.7(8) . . . . yes
C(7) N(2) N(1) C(8) 2(1) . . . . yes
C(7) N(2) N(1) C(9) 173.6(7) . . . . yes
C(7) N(3) N(4) C(8) -2(1) . . . . yes
C(7) N(3) N(4) C(25) 177.5(7) . . . . yes
C(7) C(16) C(17) C(18) 178.1(9) . . . . yes
C(7) C(16) C(17) H(8) -3.6 . . . . no
C(7) C(16) C(21) C(20) -178.6(8) . . . . yes
C(7) C(16) C(21) H(11) 0.6 . . . . no
C(8) N(1) C(9) C(10) -54(1) . . . . yes
C(8) N(1) C(9) C(14) 126.7(9) . . . . yes
C(8) N(4) C(25) C(26) 169.7(8) . . . . yes
C(8) N(4) C(25) C(30) -11(1) . . . . yes
C(9) C(10) C(11) C(12) -1(1) . . . . yes
C(9) C(10) C(11) H(2) 177.4 . . . . no
C(9) C(14) C(13) C(12) 2(1) . . . . yes
C(9) C(14) C(13) H(3) -178.6 . . . . no
C(10) C(9) C(14) C(13) 0(1) . . . . yes
C(10) C(9) C(14) H(4) -179.6 . . . . no
C(10) C(11) C(12) C(13) 4(1) . . . . yes
C(10) C(11) C(12) C(15) -179.0(10) . . . . yes
C(11) C(10) C(9) C(14) 0(1) . . . . yes
C(11) C(12) C(13) C(14) -4(1) . . . . yes
C(11) C(12) C(13) H(3) 176.6 . . . . no
C(11) C(12) C(15) H(5) 2.7 . . . . no
C(11) C(12) C(15) H(6) 122.9 . . . . no
C(11) C(12) C(15) H(7) -116.9 . . . . no
C(12) C(11) C(10) H(1) 177.5 . . . . no
C(12) C(13) C(14) H(4) -177.9 . . . . no
C(13) C(12) C(11) H(2) -174.9 . . . . no
C(13) C(12) C(15) H(5) 179.6 . . . . no
C(13) C(12) C(15) H(6) -60.2 . . . . no
C(13) C(12) C(15) H(7) 60.0 . . . . no
C(14) C(9) C(10) H(1) -179.6 . . . . no
C(14) C(13) C(12) C(15) 178(1) . . . . yes
C(15) C(12) C(11) H(2) 2.0 . . . . no
C(15) C(12) C(13) H(3) -0.4 . . . . no
C(16) C(17) C(18) C(19) 0(1) . . . . yes
C(16) C(17) C(18) H(9) 179.5 . . . . no
C(16) C(21) C(20) C(19) 1(1) . . . . yes
C(16) C(21) C(20) H(10) -178.2 . . . . no
C(17) C(16) C(21) C(20) 0(1) . . . . yes
C(17) C(16) C(21) H(11) 179.2 . . . . no
C(17) C(18) C(19) C(20) 2(1) . . . . yes
C(18) C(17) C(16) C(21) 0(1) . . . . yes
C(18) C(19) N(5) C(22) 111.6(9) . . . . yes
C(18) C(19) N(5) C(23) -10(1) . . . . yes
C(18) C(19) N(5) C(24) -129.3(9) . . . . yes
C(18) C(19) C(20) C(21) -2(1) . . . . yes
C(18) C(19) C(20) H(10) 177.0 . . . . no
C(19) N(5) C(22) H(12) -59.4 . . . . no
C(19) N(5) C(22) H(13) -179.2 . . . . no
C(19) N(5) C(22) H(14) 60.7 . . . . no
C(19) N(5) C(23) H(15) 57.9 . . . . no
C(19) N(5) C(23) H(16) 178.0 . . . . no
C(19) N(5) C(23) H(17) -62.1 . . . . no
C(19) N(5) C(24) H(18) -177.7 . . . . no
C(19) N(5) C(24) H(19) 62.4 . . . . no
C(19) N(5) C(24) H(20) -57.7 . . . . no
C(19) C(18) C(17) H(8) -178.9 . . . . no
C(19) C(20) C(21) H(11) -177.4 . . . . no
C(20) C(19) N(5) C(22) -68(1) . . . . yes
C(20) C(19) N(5) C(23) 169.9(8) . . . . yes
C(20) C(19) N(5) C(24) 50(1) . . . . yes
C(20) C(19) C(18) H(9) -177.7 . . . . no
C(21) C(16) C(17) H(8) 177.8 . . . . no
C(22) N(5) C(23) H(15) -62.8 . . . . no
C(22) N(5) C(23) H(16) 57.3 . . . . no
C(22) N(5) C(23) H(17) 177.1 . . . . no
C(22) N(5) C(24) H(18) -59.2 . . . . no
C(22) N(5) C(24) H(19) -179.1 . . . . no
C(22) N(5) C(24) H(20) 60.8 . . . . no
C(23) N(5) C(22) H(12) 64.6 . . . . no
C(23) N(5) C(22) H(13) -55.3 . . . . no
C(23) N(5) C(22) H(14) -175.3 . . . . no
C(23) N(5) C(24) H(18) 59.0 . . . . no
C(23) N(5) C(24) H(19) -60.9 . . . . no
C(23) N(5) C(24) H(20) 179.0 . . . . no
C(24) N(5) C(22) H(12) -179.6 . . . . no
C(24) N(5) C(22) H(13) 60.6 . . . . no
C(24) N(5) C(22) H(14) -59.4 . . . . no
C(24) N(5) C(23) H(15) 179.6 . . . . no
C(24) N(5) C(23) H(16) -60.3 . . . . no
C(24) N(5) C(23) H(17) 59.5 . . . . no
C(25) C(26) C(27) C(28) -1(1) . . . . yes
C(25) C(26) C(27) H(22) 179.2 . . . . no
C(25) C(30) C(29) C(28) -5(1) . . . . yes
C(25) C(30) C(29) H(23) 175.5 . . . . no
C(26) C(25) C(30) C(29) 0(1) . . . . yes
C(26) C(25) C(30) H(24) -179.8 . . . . no
C(26) C(27) C(28) C(29) -3(1) . . . . yes
C(26) C(27) C(28) C(31) 177.7(9) . . . . yes
C(27) C(26) C(25) C(30) 3(1) . . . . yes
C(27) C(28) C(29) C(30) 7(1) . . . . yes
C(27) C(28) C(29) H(23) -174.0 . . . . no
C(27) C(28) C(31) H(25) 58.1 . . . . no
C(27) C(28) C(31) H(26) 178.3 . . . . no
C(27) C(28) C(31) H(27) -61.7 . . . . no
C(28) C(27) C(26) H(21) 179.8 . . . . no
C(28) C(29) C(30) H(24) 174.5 . . . . no
C(29) C(28) C(27) H(22) 175.6 . . . . no
C(29) C(28) C(31) H(25) -120.4 . . . . no
C(29) C(28) C(31) H(26) -0.2 . . . . no
C(29) C(28) C(31) H(27) 119.8 . . . . no
C(30) C(25) C(26) H(21) -178.2 . . . . no
C(30) C(29) C(28) C(31) -174.0(10) . . . . yes
C(31) C(28) C(27) H(22) -2.9 . . . . no
C(31) C(28) C(29) H(23) 4.5 . . . . no
H(1) C(10) C(11) H(2) -3.5 . . . . no
H(3) C(13) C(14) H(4) 0.9 . . . . no
H(8) C(17) C(18) H(9) 1.2 . . . . no
H(10) C(20) C(21) H(11) 2.6 . . . . no
H(21) C(26) C(27) H(22) 0.4 . . . . no
H(23) C(29) C(30) H(24) -4.1 . . . . no
H(23) C(29) C(30) H(24) -4.1 . . . . no
